data_4111247
loop_
_publ_author_name
'Anand Sundararaman'
'Krishnan Venkatasubbaiah'
'Maria Victor'
'Lev N. Zakharov'
'Arnold L. Rheingold'
'Frieder J\"akle'

_publ_section_title
;
 Electronic Communication and Negative Binding Cooperativity in
 Diborylated Bithiophenes
;
_journal_name_full 'Journal of the American Chemical Society'
_journal_page_first 16554
_journal_page_last 16565
_journal_paper_doi 10.1021/ja064396b
_journal_volume 128
_journal_year 2006
_chemical_formula_sum 'C60 H38 B2 F20 N2 S2'
_chemical_formula_weight 1252.66
_chemical_name_systematic
; 
 ? 
;
_space_group_IT_number 2
_symmetry_cell_setting triclinic
_symmetry_space_group_name_Hall '-P 1'
_symmetry_space_group_name_H-M 'P -1'
_atom_sites_solution_hydrogens geom
_atom_sites_solution_primary direct
_atom_sites_solution_secondary difmap
_audit_creation_method SHELXL-97
_cell_angle_alpha 105.5130(10)
_cell_angle_beta 100.7860(10)
_cell_angle_gamma 105.9230(10)
_cell_formula_units_Z 1
_cell_length_a 9.07300(10)
_cell_length_b 12.8466(2)
_cell_length_c 13.1240(2)
_cell_measurement_reflns_used 4251
_cell_measurement_temperature 100(2)
_cell_measurement_theta_max 67.86
_cell_measurement_theta_min 3.64
_cell_volume 1360.24(4)
_computing_cell_refinement SMART
_computing_data_collection 'SMART (Bruker, 2000)'
_computing_data_reduction 'SAINT-Plus (Bruker, 2000)'
_computing_molecular_graphics 'SHELXTL (Bruker, 2000)'
_computing_publication_material SHELXTL
_computing_structure_refinement 'SHELXL-97 (Sheldrick, 1997)'
_computing_structure_solution 'SHELXS-97 (Sheldrick, 1997)'
_diffrn_ambient_temperature 100(2)
_diffrn_measured_fraction_theta_full 0.868
_diffrn_measured_fraction_theta_max 0.868
_diffrn_measurement_device_type 'Bruker SMART CCD area-detector'
_diffrn_measurement_method '\f and \w'
_diffrn_radiation_monochromator graphite
_diffrn_radiation_source 'fine-focus sealed tube'
_diffrn_radiation_type CuK\a
_diffrn_radiation_wavelength 1.54178
_diffrn_reflns_av_R_equivalents 0.0210
_diffrn_reflns_av_sigmaI/netI 0.0244
_diffrn_reflns_limit_h_max 10
_diffrn_reflns_limit_h_min -9
_diffrn_reflns_limit_k_max 15
_diffrn_reflns_limit_k_min -15
_diffrn_reflns_limit_l_max 14
_diffrn_reflns_limit_l_min -15
_diffrn_reflns_number 10305
_diffrn_reflns_theta_full 69.05
_diffrn_reflns_theta_max 69.05
_diffrn_reflns_theta_min 3.64
_diffrn_standards_decay_% 0
_diffrn_standards_number 0
_exptl_absorpt_coefficient_mu 1.893
_exptl_absorpt_correction_T_max 0.8481
_exptl_absorpt_correction_T_min 0.7391
_exptl_absorpt_correction_type multi-scan
_exptl_absorpt_process_details '(SADABS; Blessing, 1995)'
_exptl_crystal_colour colourless
_exptl_crystal_density_diffrn 1.529
_exptl_crystal_description block
_exptl_crystal_F_000 634
_exptl_crystal_size_max 0.17
_exptl_crystal_size_mid 0.14
_exptl_crystal_size_min 0.09
_refine_diff_density_max 0.384
_refine_diff_density_min -0.465
_refine_diff_density_rms 0.078
_refine_ls_extinction_coef 0.0000(3)
_refine_ls_extinction_expression Fc^*^=kFc[1+0.001xFc^2^\l^3^/sin(2\q)]^-1/4^
_refine_ls_extinction_method 'SHELXL97 (Sheldrick, 1997)'
_refine_ls_goodness_of_fit_ref 1.189
_refine_ls_hydrogen_treatment mixed
_refine_ls_matrix_type full
_refine_ls_number_parameters 392
_refine_ls_number_reflns 4384
_refine_ls_number_restraints 0
_refine_ls_restrained_S_all 1.189
_refine_ls_R_factor_all 0.0521
_refine_ls_R_factor_gt 0.0381
_refine_ls_shift/su_max 0.102
_refine_ls_shift/su_mean 0.000
_refine_ls_structure_factor_coef Fsqd
_refine_ls_weighting_details 'calc w=1/[\s^2^(Fo^2^)+(0.0603P)^2^+0.9880P] where P=(Fo^2^+2Fc^2^)/3'
_refine_ls_weighting_scheme calc
_refine_ls_wR_factor_gt 0.0994
_refine_ls_wR_factor_ref 0.1308
_reflns_number_gt 3764
_reflns_number_total 4384
_reflns_threshold_expression I>2\s(I)
_cod_data_source_file ja064396bsi20060621_110355.cif
_cod_data_source_block 111905_0m
_cod_original_cell_volume 1360.24(3)
_cod_database_code 4111247

loop_
_symmetry_equiv_pos_as_xyz
'x, y, z'
'-x, -y, -z'

loop_
_atom_site_label
_atom_site_type_symbol
_atom_site_fract_x
_atom_site_fract_y
_atom_site_fract_z
_atom_site_U_iso_or_equiv
_atom_site_adp_type
_atom_site_occupancy
_atom_site_symmetry_multiplicity
_atom_site_calc_flag
_atom_site_refinement_flags
S1 S 0.39509(8) 0.59384(5) 0.61388(5) 0.0264(2) Uani 1 1 d .
B1 B 0.2900(3) 0.7937(2) 0.6429(3) 0.0237(6) Uani 1 1 d .
N1 N 0.1246(2) 0.73453(17) 0.66835(18) 0.0242(5) Uani 1 1 d .
F6 F 0.37265(18) 1.05527(12) 0.71305(13) 0.0331(4) Uani 1 1 d .
F10 F 0.07118(18) 0.70355(12) 0.42423(13) 0.0340(4) Uani 1 1 d .
F1 F 0.30289(18) 0.77413(13) 0.87313(13) 0.0347(4) Uani 1 1 d .
F9 F -0.0132(2) 0.82070(15) 0.29796(14) 0.0418(4) Uani 1 1 d .
F5 F 0.59332(18) 0.95696(13) 0.66612(13) 0.0333(4) Uani 1 1 d .
F4 F 0.84702(19) 1.05673(14) 0.84185(15) 0.0443(4) Uani 1 1 d .
F7 F 0.28361(19) 1.16873(13) 0.58562(15) 0.0389(4) Uani 1 1 d .
F8 F 0.0936(2) 1.05474(15) 0.37617(15) 0.0417(4) Uani 1 1 d .
F2 F 0.5567(2) 0.87580(15) 1.04615(13) 0.0419(4) Uani 1 1 d .
F3 F 0.8334(2) 1.01825(15) 1.03486(14) 0.0455(5) Uani 1 1 d .
C13 C 0.2377(3) 1.0534(2) 0.5444(3) 0.0315(6) Uani 1 1 d .
C8 C 0.7050(3) 0.9683(2) 0.9464(2) 0.0348(7) Uani 1 1 d .
C6 C 0.4336(3) 0.8459(2) 0.8602(2) 0.0293(6) Uani 1 1 d .
C9 C 0.7113(3) 0.9881(2) 0.8494(3) 0.0330(6) Uani 1 1 d .
C5 C 0.4316(3) 0.8633(2) 0.7608(2) 0.0247(6) Uani 1 1 d .
C10 C 0.5777(3) 0.9355(2) 0.7594(2) 0.0281(6) Uani 1 1 d .
C3 C 0.4086(3) 0.7047(2) 0.4814(2) 0.0265(6) Uani 1 1 d .
H3 H 0.4014 0.7594 0.4460 0.032 Uiso 1 1 calc R
C16 C 0.1352(3) 0.8199(2) 0.4668(2) 0.0297(6) Uani 1 1 d .
C14 C 0.1406(3) 0.9960(2) 0.4389(3) 0.0335(7) Uani 1 1 d .
C2 C 0.4769(3) 0.6197(2) 0.4450(2) 0.0271(6) Uani 1 1 d .
H2 H 0.5194 0.6120 0.3836 0.033 Uiso 1 1 calc R
C18 C -0.0831(3) 0.7640(2) 0.7472(2) 0.0318(6) Uani 1 1 d .
H18 H -0.1275 0.8158 0.7855 0.038 Uiso 1 1 calc R
C21 C 0.0475(3) 0.6203(2) 0.6348(2) 0.0297(6) Uani 1 1 d .
H21 H 0.0919 0.5699 0.5944 0.036 Uiso 1 1 calc R
C1 C 0.4751(3) 0.55002(19) 0.5077(2) 0.0228(5) Uani 1 1 d .
C20 C -0.0936(3) 0.5743(2) 0.6572(2) 0.0329(6) Uani 1 1 d .
H20 H -0.1442 0.4933 0.6340 0.039 Uiso 1 1 calc R
C7 C 0.5651(3) 0.8966(2) 0.9523(2) 0.0330(6) Uani 1 1 d .
C17 C 0.0587(3) 0.8051(2) 0.7247(2) 0.0284(6) Uani 1 1 d .
H17 H 0.1126 0.8858 0.7495 0.034 Uiso 1 1 calc R
C4 C 0.3542(3) 0.7020(2) 0.5704(2) 0.0236(6) Uani 1 1 d .
C11 C 0.2395(3) 0.8730(2) 0.5720(2) 0.0264(6) Uani 1 1 d .
C12 C 0.2838(3) 0.9919(2) 0.6086(2) 0.0279(6) Uani 1 1 d .
C15 C 0.0871(3) 0.8780(2) 0.3991(2) 0.0322(6) Uani 1 1 d .
C19 C -0.1612(3) 0.6467(2) 0.7137(2) 0.0328(6) Uani 1 1 d .
H19 H -0.2592 0.6166 0.7292 0.039 Uiso 1 1 calc R
C25 C 0.4876(5) 0.6165(3) 0.1711(3) 0.0551(10) Uani 1 1 d .
H25 H 0.5620 0.6924 0.2074 0.066 Uiso 1 1 calc R
C23 C 0.2201(5) 0.4892(3) 0.0861(3) 0.0642(12) Uani 1 1 d .
H23 H 0.1087 0.4760 0.0657 0.077 Uiso 1 1 calc R
C24 C 0.3267(5) 0.6009(3) 0.1402(3) 0.0572(10) Uani 1 1 d .
C22 C 0.2747(6) 0.3954(3) 0.0610(3) 0.0641(12) Uani 1 1 d .
C26 C 0.5444(5) 0.5249(3) 0.1507(3) 0.0542(10) Uani 1 1 d .
C27 C 0.4356(5) 0.4151(3) 0.0950(3) 0.0567(10) Uani 1 1 d .
H27 H 0.4730 0.3520 0.0800 0.068 Uiso 1 1 calc R
C30 C 0.2688(6) 0.7020(3) 0.1634(4) 0.0740(12) Uani 1 1 d .
H30A H 0.3476 0.7660 0.2262 0.111 Uiso 1 1 calc R
H30B H 0.1666 0.6797 0.1807 0.111 Uiso 1 1 calc R
H30C H 0.2546 0.7260 0.0984 0.111 Uiso 1 1 calc R
C29 C 0.7212(5) 0.5440(4) 0.1882(4) 0.0718(12) Uani 1 1 d .
H29A H 0.7376 0.4697 0.1695 0.108 Uiso 1 1 calc R
H29B H 0.7614 0.5832 0.2682 0.108 Uiso 1 1 calc R
H29C H 0.7789 0.5916 0.1512 0.108 Uiso 1 1 calc R
C28 C 0.1576(6) 0.2752(3) -0.0033(4) 0.0837(16) Uani 1 1 d .
H28A H 0.1536 0.2570 -0.0814 0.126 Uiso 1 1 calc R
H28B H 0.0512 0.2710 0.0051 0.126 Uiso 1 1 calc R
H28C H 0.1920 0.2198 0.0249 0.126 Uiso 1 1 calc R

loop_
_atom_site_aniso_label
_atom_site_aniso_U_11
_atom_site_aniso_U_22
_atom_site_aniso_U_33
_atom_site_aniso_U_23
_atom_site_aniso_U_13
_atom_site_aniso_U_12
S1 0.0333(4) 0.0282(3) 0.0274(4) 0.0131(3) 0.0126(3) 0.0189(3)
B1 0.0274(14) 0.0200(13) 0.0267(16) 0.0075(12) 0.0096(12) 0.0116(11)
N1 0.0254(11) 0.0245(10) 0.0254(12) 0.0096(9) 0.0062(9) 0.0120(9)
F6 0.0407(9) 0.0233(7) 0.0316(9) 0.0054(6) 0.0060(7) 0.0120(6)
F10 0.0350(8) 0.0276(7) 0.0341(9) 0.0074(7) 0.0013(7) 0.0112(6)
F1 0.0366(9) 0.0380(8) 0.0318(9) 0.0169(7) 0.0089(7) 0.0117(7)
F9 0.0425(9) 0.0518(10) 0.0324(10) 0.0171(8) 0.0030(7) 0.0203(8)
F5 0.0318(8) 0.0342(8) 0.0335(9) 0.0119(7) 0.0119(7) 0.0084(6)
F4 0.0292(9) 0.0399(9) 0.0504(11) 0.0063(8) 0.0071(8) 0.0030(7)
F7 0.0449(10) 0.0257(8) 0.0551(11) 0.0206(8) 0.0191(8) 0.0155(7)
F8 0.0472(10) 0.0509(10) 0.0491(11) 0.0351(9) 0.0190(8) 0.0290(8)
F2 0.0520(10) 0.0483(10) 0.0262(9) 0.0120(8) 0.0052(8) 0.0231(8)
F3 0.0382(9) 0.0469(10) 0.0352(10) -0.0005(8) -0.0060(8) 0.0145(8)
C13 0.0318(14) 0.0265(13) 0.0473(18) 0.0205(13) 0.0184(13) 0.0143(11)
C8 0.0298(14) 0.0291(13) 0.0352(17) 0.0013(12) -0.0035(12) 0.0122(11)
C6 0.0277(13) 0.0259(12) 0.0368(16) 0.0125(12) 0.0085(12) 0.0116(10)
C9 0.0266(14) 0.0257(13) 0.0421(18) 0.0064(12) 0.0072(12) 0.0084(11)
C5 0.0285(13) 0.0198(11) 0.0266(15) 0.0036(10) 0.0076(11) 0.0137(10)
C10 0.0309(14) 0.0251(12) 0.0276(15) 0.0050(11) 0.0079(11) 0.0124(11)
C3 0.0291(13) 0.0219(12) 0.0334(16) 0.0128(11) 0.0110(11) 0.0112(10)
C16 0.0273(13) 0.0294(13) 0.0375(16) 0.0159(12) 0.0100(12) 0.0128(11)
C14 0.0321(15) 0.0422(15) 0.0457(19) 0.0307(14) 0.0186(13) 0.0217(12)
C2 0.0303(14) 0.0237(12) 0.0315(15) 0.0109(11) 0.0132(11) 0.0110(10)
C18 0.0332(14) 0.0363(14) 0.0329(16) 0.0131(12) 0.0131(12) 0.0187(12)
C21 0.0272(13) 0.0253(13) 0.0350(16) 0.0079(11) 0.0074(11) 0.0099(10)
C1 0.0236(12) 0.0205(11) 0.0236(13) 0.0037(10) 0.0082(10) 0.0091(10)
C20 0.0271(14) 0.0281(13) 0.0380(17) 0.0072(12) 0.0065(12) 0.0067(11)
C7 0.0416(16) 0.0339(14) 0.0272(15) 0.0089(12) 0.0069(12) 0.0219(12)
C17 0.0335(14) 0.0255(12) 0.0307(15) 0.0103(11) 0.0096(12) 0.0158(11)
C4 0.0246(12) 0.0200(11) 0.0271(14) 0.0081(10) 0.0060(11) 0.0098(10)
C11 0.0254(13) 0.0276(13) 0.0325(15) 0.0145(12) 0.0107(11) 0.0130(10)
C12 0.0272(13) 0.0286(13) 0.0328(16) 0.0130(12) 0.0113(11) 0.0126(10)
C15 0.0282(14) 0.0422(15) 0.0311(16) 0.0165(13) 0.0080(12) 0.0157(12)
C19 0.0271(14) 0.0382(15) 0.0339(16) 0.0118(13) 0.0095(12) 0.0122(12)
C25 0.091(3) 0.0379(17) 0.0310(18) 0.0111(14) 0.0185(18) 0.0127(18)
C23 0.088(3) 0.0474(19) 0.043(2) 0.0206(17) -0.007(2) 0.0135(19)
C24 0.092(3) 0.0387(17) 0.0334(19) 0.0115(15) 0.0079(19) 0.0179(18)
C22 0.108(3) 0.0338(17) 0.0340(19) 0.0159(15) -0.004(2) 0.0117(19)
C26 0.090(3) 0.0431(18) 0.0325(18) 0.0196(15) 0.0249(18) 0.0161(18)
C27 0.097(3) 0.0426(18) 0.0327(18) 0.0196(15) 0.0123(19) 0.0242(19)
C30 0.095(3) 0.050(2) 0.066(3) 0.009(2) 0.011(2) 0.026(2)
C29 0.086(3) 0.064(2) 0.082(3) 0.040(2) 0.047(3) 0.021(2)
C28 0.121(4) 0.040(2) 0.060(3) 0.0195(19) -0.018(3) 0.009(2)

loop_
_atom_type_symbol
_atom_type_description
_atom_type_scat_dispersion_real
_atom_type_scat_dispersion_imag
_atom_type_scat_source
C C 0.0181 0.0091 'International Tables Vol C Tables 4.2.6.8 and 6.1.1.4'
H H 0.0000 0.0000 'International Tables Vol C Tables 4.2.6.8 and 6.1.1.4'
B B 0.0090 0.0039 'International Tables Vol C Tables 4.2.6.8 and 6.1.1.4'
N N 0.0311 0.0180 'International Tables Vol C Tables 4.2.6.8 and 6.1.1.4'
F F 0.0727 0.0534 'International Tables Vol C Tables 4.2.6.8 and 6.1.1.4'
S S 0.3331 0.5567 'International Tables Vol C Tables 4.2.6.8 and 6.1.1.4'

loop_
_geom_angle_atom_site_label_1
_geom_angle_atom_site_label_2
_geom_angle_atom_site_label_3
_geom_angle
_geom_angle_site_symmetry_1
_geom_angle_site_symmetry_3
C1 S1 C4 93.38(12) . .
C4 B1 N1 113.59(19) . .
C4 B1 C11 109.9(2) . .
N1 B1 C11 102.66(19) . .
C4 B1 C5 105.81(19) . .
N1 B1 C5 108.8(2) . .
C11 B1 C5 116.3(2) . .
C21 N1 C17 118.2(2) . .
C21 N1 B1 124.2(2) . .
C17 N1 B1 117.6(2) . .
F7 C13 C14 119.7(2) . .
F7 C13 C12 120.6(3) . .
C14 C13 C12 119.7(2) . .
F3 C8 C9 120.5(3) . .
F3 C8 C7 120.3(3) . .
C9 C8 C7 119.2(2) . .
F1 C6 C5 120.8(2) . .
F1 C6 C7 115.1(2) . .
C5 C6 C7 124.1(3) . .
F4 C9 C8 120.1(2) . .
F4 C9 C10 120.4(3) . .
C8 C9 C10 119.5(3) . .
C6 C5 C10 113.8(2) . .
C6 C5 B1 127.2(2) . .
C10 C5 B1 118.2(2) . .
F5 C10 C9 116.3(2) . .
F5 C10 C5 119.8(2) . .
C9 C10 C5 123.9(3) . .
C4 C3 C2 115.0(2) . .
F10 C16 C11 120.0(2) . .
F10 C16 C15 115.5(2) . .
C11 C16 C15 124.4(2) . .
F8 C14 C13 120.2(2) . .
F8 C14 C15 120.2(3) . .
C13 C14 C15 119.5(2) . .
C1 C2 C3 112.8(2) . .
C17 C18 C19 119.6(3) . .
N1 C21 C20 122.1(3) . .
C2 C1 C1 128.8(3) . 2_666
C2 C1 S1 109.98(19) . .
C1 C1 S1 121.1(3) 2_666 .
C21 C20 C19 119.5(3) . .
F2 C7 C8 120.2(2) . .
F2 C7 C6 120.4(3) . .
C8 C7 C6 119.5(3) . .
N1 C17 C18 122.2(2) . .
C3 C4 B1 128.6(2) . .
C3 C4 S1 108.78(18) . .
B1 C4 S1 121.80(19) . .
C16 C11 C12 113.7(2) . .
C16 C11 B1 119.6(2) . .
C12 C11 B1 126.6(2) . .
F6 C12 C13 115.5(2) . .
F6 C12 C11 120.8(2) . .
C13 C12 C11 123.7(3) . .
F9 C15 C14 120.2(2) . .
F9 C15 C16 121.0(2) . .
C14 C15 C16 118.8(3) . .
C20 C19 C18 118.5(3) . .
C24 C25 C26 122.2(3) . .
C24 C23 C22 121.0(4) . .
C25 C24 C23 117.9(4) . .
C25 C24 C30 121.0(3) . .
C23 C24 C30 121.1(4) . .
C27 C22 C23 118.9(3) . .
C27 C22 C28 120.8(4) . .
C23 C22 C28 120.3(4) . .
C27 C26 C25 118.5(4) . .
C27 C26 C29 120.3(4) . .
C25 C26 C29 121.2(3) . .
C22 C27 C26 121.4(4) . .

loop_
_geom_bond_atom_site_label_1
_geom_bond_atom_site_label_2
_geom_bond_distance
_geom_bond_site_symmetry_2
S1 C1 1.723(3) .
S1 C4 1.738(2) .
B1 C4 1.619(4) .
B1 N1 1.625(4) .
B1 C11 1.648(3) .
B1 C5 1.652(4) .
N1 C21 1.346(3) .
N1 C17 1.353(3) .
F6 C12 1.349(3) .
F10 C16 1.356(3) .
F1 C6 1.358(3) .
F9 C15 1.338(3) .
F5 C10 1.349(3) .
F4 C9 1.342(3) .
F7 C13 1.345(3) .
F8 C14 1.344(3) .
F2 C7 1.340(3) .
F3 C8 1.342(3) .
C13 C14 1.370(4) .
C13 C12 1.383(4) .
C8 C9 1.372(4) .
C8 C7 1.378(4) .
C6 C5 1.379(4) .
C6 C7 1.386(4) .
C9 C10 1.382(4) .
C5 C10 1.400(4) .
C3 C4 1.355(4) .
C3 C2 1.417(4) .
C16 C11 1.385(4) .
C16 C15 1.387(4) .
C14 C15 1.374(4) .
C2 C1 1.367(4) .
C18 C17 1.368(4) .
C18 C19 1.382(4) .
C21 C20 1.377(4) .
C1 C1 1.453(5) 2_666
C20 C19 1.380(4) .
C11 C12 1.388(4) .
C25 C24 1.382(6) .
C25 C26 1.392(5) .
C23 C24 1.391(5) .
C23 C22 1.408(6) .
C24 C30 1.510(5) .
C22 C27 1.374(6) .
C22 C28 1.514(5) .
C26 C27 1.383(5) .
C26 C29 1.517(6) .
